data_7232592
loop_
_publ_author_name
'Boudriga, Sarra'
'Haddad, Saoussen'
'Askri, Moheddine'
'Soldera, Armand'
'Knorr, Michael'
'Strohmann, Carsten'
'Golz, Christopher'

_publ_section_title
;
 Highly diastereoselective construction of novel
 dispiropyrrolo[2,1-a]isoquinoline derivatives via multicomponent
 1,3-dipolar cycloaddition of cyclic diketones-based
 tetrahydroisoquinolinium N-ylides
;
_journal_issue 20
_journal_name_full 'RSC Advances'
_journal_page_first 11082
_journal_paper_doi 10.1039/C8RA09884K
_journal_volume 9
_journal_year 2019
_chemical_formula_moiety 'C34 H27 N3 O3'
_chemical_formula_sum 'C34 H27 N3 O3'
_chemical_formula_weight 525.58
_chemical_name_systematic
(1'R*,2'R*,3R*,10b'R*)-1',1''-diphenyl-1',5',6',10b'-tetrahydrodispiro[indoline-3,3'-pyrrolo[2,1-a]isoquinoline-2',3''-pyrrolidine]-2,2'',5''-trione
_space_group_crystal_system triclinic
_space_group_IT_number 2
_space_group_name_Hall '-P 1'
_space_group_name_H-M_alt 'P -1'
_symmetry_space_group_name_Hall '-P 1'
_symmetry_space_group_name_H-M 'P -1'
_atom_sites_solution_hydrogens mixed
_atom_sites_solution_primary direct
_audit_creation_date 2014-11-17
_audit_creation_method
;
  Olex2 1.2-ac2
  (compiled 2012.03.27 svn.r2268, GUI svn.r4156)
;
_audit_update_record
;
2017-11-14 deposited with the CCDC.    2019-03-06 downloaded from the CCDC.
;
_cell_angle_alpha 65.084(5)
_cell_angle_beta 80.892(4)
_cell_angle_gamma 79.404(3)
_cell_formula_units_Z 2
_cell_length_a 7.8139(3)
_cell_length_b 12.9798(6)
_cell_length_c 14.2280(7)
_cell_measurement_reflns_used 11170
_cell_measurement_temperature 150
_cell_measurement_theta_max 29.0420
_cell_measurement_theta_min 2.7560
_cell_volume 1281.12(11)
_computing_cell_refinement
;
CrysAlisPro, Agilent Technologies,
Version 1.171.37.34 (release 22-05-2014 CrysAlis171 .NET)
(compiled May 22 2014,16:03:01)
;
_computing_data_collection
;
CrysAlisPro, Agilent Technologies,
Version 1.171.37.34 (release 22-05-2014 CrysAlis171 .NET)
(compiled May 22 2014,16:03:01)
;
_computing_data_reduction
;
CrysAlisPro, Agilent Technologies,
Version 1.171.37.34 (release 22-05-2014 CrysAlis171 .NET)
(compiled May 22 2014,16:03:01)
;
_computing_molecular_graphics
;
O. V. Dolomanov, L. J. Bourhis, R. J. Gildea, J. A. K. Howard and H. Puschmann,
OLEX2: a complete structure solution, refinement and analysis program.
J. Appl. Cryst. (2009). 42, 339-341.
;
_computing_publication_material
;
O. V. Dolomanov, L. J. Bourhis, R. J. Gildea, J. A. K. Howard and H. Puschmann,
OLEX2: a complete structure solution, refinement and analysis program.
J. Appl. Cryst. (2009). 42, 339-341.
;
_computing_structure_refinement
;
olex2.refine (L.J. Bourhis, O.V. Dolomanov, R.J. Gildea, J.A.K. Howard,
H. Puschmann, in preparation, 2011)
;
_computing_structure_solution
;
SHELXS, G.M. Sheldrick, Acta Cryst.
(2008). A64, 112-122
;
_diffrn_ambient_temperature 150
_diffrn_detector 'CCD plate'
_diffrn_detector_area_resol_mean 16.0560
_diffrn_detector_type Sapphire3
_diffrn_measured_fraction_theta_full 0.999
_diffrn_measured_fraction_theta_max 0.997
_diffrn_measurement_details
;
#__ type_ start__ end____ width___ exp.time_
  1 omega  -47.00   16.00   1.0000   25.0000
omega____ theta____ kappa____ phi______ frames
    -       17.4645  -57.0000 -120.0000 63

#__ type_ start__ end____ width___ exp.time_
  2 omega   19.00   79.00   1.0000   25.0000
omega____ theta____ kappa____ phi______ frames
    -       17.4645 -131.0000  -79.5535 60

#__ type_ start__ end____ width___ exp.time_
  3 omega  -14.00   59.00   1.0000   25.0000
omega____ theta____ kappa____ phi______ frames
    -       17.4645  -99.0000  -16.0000 73

#__ type_ start__ end____ width___ exp.time_
  4 omega  -91.00    5.00   1.0000   25.0000
omega____ theta____ kappa____ phi______ frames
    -      -18.8708  -38.0000   90.0000 96

#__ type_ start__ end____ width___ exp.time_
  5 omega  -25.00   49.00   1.0000   25.0000
omega____ theta____ kappa____ phi______ frames
    -      -18.8708   57.0000  150.0000 74

#__ type_ start__ end____ width___ exp.time_
  6 omega   -8.00   50.00   1.0000   25.0000
omega____ theta____ kappa____ phi______ frames
    -      -18.8708   57.0000   30.0000 58

#__ type_ start__ end____ width___ exp.time_
  7 omega  -88.00    3.00   1.0000   25.0000
omega____ theta____ kappa____ phi______ frames
    -      -18.8708  -57.0000    0.0000 91

#__ type_ start__ end____ width___ exp.time_
  8 omega  -25.00   23.00   1.0000   25.0000
omega____ theta____ kappa____ phi______ frames
    -      -18.8708  -99.0000  150.0000 48

#__ type_ start__ end____ width___ exp.time_
  9 omega  -87.00    3.00   1.0000   25.0000
omega____ theta____ kappa____ phi______ frames
    -      -18.8708  -57.0000 -120.0000 90

#__ type_ start__ end____ width___ exp.time_
 10 omega  -75.00    1.00   1.0000   25.0000
omega____ theta____ kappa____ phi______ frames
    -      -18.8708  123.0000   40.9583 76

#__ type_ start__ end____ width___ exp.time_
 11 omega  -55.00   43.00   1.0000   25.0000
omega____ theta____ kappa____ phi______ frames
    -       17.4645  -38.0000  -60.0000 98

#__ type_ start__ end____ width___ exp.time_
 12 omega   -4.00   86.00   1.0000   25.0000
omega____ theta____ kappa____ phi______ frames
    -       17.4645   57.0000   30.0000 90

#__ type_ start__ end____ width___ exp.time_
 13 omega  -72.00    9.00   1.0000   25.0000
omega____ theta____ kappa____ phi______ frames
    -      -18.8708  118.0000  133.8350 81

#__ type_ start__ end____ width___ exp.time_
 14 omega  -89.00   11.00   1.0000   25.0000
omega____ theta____ kappa____ phi______ frames
    -      -18.8708  -77.0000 -120.0000 100

#__ type_ start__ end____ width___ exp.time_
 15 omega  -25.00   23.00   1.0000   25.0000
omega____ theta____ kappa____ phi______ frames
    -      -18.8708  -99.0000  -90.0000 48

#__ type_ start__ end____ width___ exp.time_
 16 omega  -25.00   23.00   1.0000   25.0000
omega____ theta____ kappa____ phi______ frames
    -      -18.8708  -99.0000   90.0000 48

#__ type_ start__ end____ width___ exp.time_
 17 omega  -40.00   50.00   1.0000   25.0000
omega____ theta____ kappa____ phi______ frames
    -      -18.8708   57.0000   90.0000 90
;
_diffrn_measurement_device 'four-circle diffractometer'
_diffrn_measurement_device_type 'Xcalibur, Sapphire3'
_diffrn_measurement_method '\w scans'
_diffrn_orient_matrix_UB_11 -0.0026865000
_diffrn_orient_matrix_UB_12 -0.0153449000
_diffrn_orient_matrix_UB_13 -0.0420054000
_diffrn_orient_matrix_UB_21 0.0595128000
_diffrn_orient_matrix_UB_22 0.0392287000
_diffrn_orient_matrix_UB_23 -0.0310299000
_diffrn_orient_matrix_UB_31 0.0710630000
_diffrn_orient_matrix_UB_32 -0.0438123000
_diffrn_orient_matrix_UB_33 0.0178681000
_diffrn_radiation_monochromator graphite
_diffrn_radiation_probe x-ray
_diffrn_radiation_type MoK\a
_diffrn_radiation_wavelength 0.71073
_diffrn_reflns_av_R_equivalents 0.0384
_diffrn_reflns_av_unetI/netI 0.0286
_diffrn_reflns_Laue_measured_fraction_full 0.999
_diffrn_reflns_Laue_measured_fraction_max 0.997
_diffrn_reflns_limit_h_max 9
_diffrn_reflns_limit_h_min -9
_diffrn_reflns_limit_k_max 16
_diffrn_reflns_limit_k_min -16
_diffrn_reflns_limit_l_max 18
_diffrn_reflns_limit_l_min -18
_diffrn_reflns_number 33514
_diffrn_reflns_point_group_measured_fraction_full 0.999
_diffrn_reflns_point_group_measured_fraction_max 0.997
_diffrn_reflns_theta_full 26.000
_diffrn_reflns_theta_max 26.996
_diffrn_reflns_theta_min 2.663
_diffrn_source 'Enhance (Mo) X-ray Source'
_exptl_absorpt_coefficient_mu 0.088
_exptl_absorpt_correction_T_max 1.00000
_exptl_absorpt_correction_T_min 0.97552
_exptl_absorpt_correction_type multi-scan
_exptl_absorpt_process_details
;
CrysAlisPro, Agilent Technologies,
Version 1.171.37.34 (release 22-05-2014 CrysAlis171 .NET)
(compiled May 22 2014,16:03:01)
Empirical absorption correction using spherical harmonics,
 implemented in SCALE3 ABSPACK scaling algorithm.
;
_exptl_crystal_colour colourless
_exptl_crystal_colour_primary colourless
_exptl_crystal_density_diffrn 1.362
_exptl_crystal_description block
_exptl_crystal_F_000 552
_exptl_crystal_size_max 0.1
_exptl_crystal_size_mid 0.1
_exptl_crystal_size_min 0.06
_refine_diff_density_max 0.308
_refine_diff_density_min -0.237
_refine_diff_density_rms 0.042
_refine_ls_extinction_method none
_refine_ls_goodness_of_fit_ref 1.041
_refine_ls_hydrogen_treatment mixed
_refine_ls_matrix_type full
_refine_ls_number_parameters 365
_refine_ls_number_reflns 5562
_refine_ls_number_restraints 1
_refine_ls_restrained_S_all 1.042
_refine_ls_R_factor_all 0.0563
_refine_ls_R_factor_gt 0.0423
_refine_ls_shift/su_max 0.000
_refine_ls_shift/su_mean 0.000
_refine_ls_structure_factor_coef Fsqd
_refine_ls_weighting_details 'w=1/[\s^2^(Fo^2^)+(0.0485P)^2^+0.4393P] where P=(Fo^2^+2Fc^2^)/3'
_refine_ls_weighting_scheme calc
_refine_ls_wR_factor_gt 0.0973
_refine_ls_wR_factor_ref 0.1040
_reflns_Friedel_coverage 0.000
_reflns_number_gt 4514
_reflns_number_total 5562
_reflns_threshold_expression 'I > 2\s(I)'
_cod_data_source_file c8ra09884k2.cif
_cod_data_source_block 3055
_cod_database_code 7232592
_shelxl_version_number 2013-3
_chemical_oxdiff_formula 'C34 H27 N3 O3'
_shelx_space_group_comment
;
The symmetry employed for this shelxl refinement is uniquely defined
by the following loop, which should always be used as a source of
symmetry information in preference to the above space-group names.
They are only intended as comments.
;
_reflns_odcompleteness_completeness 99.94
_reflns_odcompleteness_iscentric 1
_reflns_odcompleteness_theta 26.32
_olex2_refinement_description
;
1. Fixed Uiso
 At 1.2 times of:
  All C(H) groups, All C(H,H) groups
2. Restrained distances
 N7-H7
 1 with sigma of 0.02
3.a Ternary CH refined with riding coordinates:
 C25(H25), C27(H27)
3.b Secondary CH2 refined with riding coordinates:
 C20(H20A,H20B), C32(H32A,H32B), C36(H36A,H36B)
3.c Aromatic/amide H refined with riding coordinates:
 C9(H9), C12(H12), C13(H13), C14(H14), C17(H17), C18(H18), C22(H22), C24(H24),
 C28(H28), C30(H30), C31(H31), C33(H33), C34(H34), C35(H35), C37(H37), C38(H38),
  C39(H39), C40(H40)
;

loop_
_space_group_symop_operation_xyz
'x, y, z'
'-x, -y, -z'

loop_
_atom_site_label
_atom_site_type_symbol
_atom_site_fract_x
_atom_site_fract_y
_atom_site_fract_z
_atom_site_U_iso_or_equiv
_atom_site_adp_type
_atom_site_occupancy
_atom_site_site_symmetry_order
_atom_site_calc_flag
_atom_site_refinement_flags_posn
O1 O 0.13523(13) 0.49630(8) 0.10802(7) 0.0222(2) Uani 1 1 d .
O2 O 0.37993(14) 0.41657(9) 0.47032(8) 0.0266(2) Uani 1 1 d .
O3 O -0.16626(14) 0.69844(9) 0.29127(8) 0.0295(3) Uani 1 1 d .
C4 C 0.09027(17) 0.52340(11) 0.18010(10) 0.0171(3) Uani 1 1 d .
N5 N 0.45299(15) 0.41677(10) 0.25369(9) 0.0189(3) Uani 1 1 d .
C6 C 0.36766(17) 0.62583(12) 0.20782(11) 0.0185(3) Uani 1 1 d .
N7 N 0.42669(17) 0.60184(10) 0.36905(9) 0.0241(3) Uani 1 1 d D
N8 N -0.03014(15) 0.61889(10) 0.17653(9) 0.0180(2) Uani 1 1 d .
C9 C -0.02457(19) 0.19511(12) 0.39283(12) 0.0250(3) Uani 1 1 d .
H9 H -0.0258 0.1990 0.3248 0.030 Uiso 1 1 calc R
C10 C -0.07365(18) 0.62201(12) 0.27464(11) 0.0196(3) Uani 1 1 d .
C11 C 0.08647(18) 0.25684(11) 0.40984(11) 0.0193(3) Uani 1 1 d .
C12 C 0.0871(2) 0.24912(13) 0.51059(11) 0.0243(3) Uani 1 1 d .
H12 H 0.1630 0.2897 0.5241 0.029 Uiso 1 1 calc R
C13 C 0.36112(18) 0.68532(13) 0.10131(11) 0.0229(3) Uani 1 1 d .
H13 H 0.3312 0.6501 0.0607 0.027 Uiso 1 1 calc R
C14 C -0.0229(2) 0.18231(14) 0.59118(12) 0.0310(4) Uani 1 1 d .
H14 H -0.0225 0.1781 0.6595 0.037 Uiso 1 1 calc R
C15 C 0.38040(18) 0.50016(12) 0.38638(11) 0.0196(3) Uani 1 1 d .
C16 C 0.15546(17) 0.46443(11) 0.28928(10) 0.0167(3) Uani 1 1 d .
C17 C -0.2068(2) 0.87863(14) -0.10069(12) 0.0315(4) Uani 1 1 d .
H17 H -0.2470 0.9376 -0.1633 0.038 Uiso 1 1 calc R
C18 C -0.1334(2) 0.12802(14) 0.47373(13) 0.0343(4) Uani 1 1 d .
H18 H -0.2082 0.0863 0.4609 0.041 Uiso 1 1 calc R
C19 C 0.33920(18) 0.50376(12) 0.28084(10) 0.0179(3) Uani 1 1 d .
C20 C 0.64105(18) 0.41861(13) 0.23626(12) 0.0245(3) Uani 1 1 d .
H20A H 0.6942 0.3844 0.3033 0.029 Uiso 1 1 calc R
H20B H 0.6685 0.4982 0.1979 0.029 Uiso 1 1 calc R
C21 C 0.64594(19) 0.23176(14) 0.22273(12) 0.0253(3) Uani 1 1 d .
C22 C -0.1331(2) 0.12190(15) 0.57289(13) 0.0352(4) Uani 1 1 d .
H22 H -0.2081 0.0765 0.6283 0.042 Uiso 1 1 calc R
C23 C 0.49845(18) 0.21173(12) 0.29495(11) 0.0218(3) Uani 1 1 d .
C24 C 0.5503(2) 0.01150(14) 0.32458(15) 0.0358(4) Uani 1 1 d .
H24 H 0.5193 -0.0638 0.3607 0.043 Uiso 1 1 calc R
C25 C 0.19801(17) 0.33161(11) 0.31831(10) 0.0177(3) Uani 1 1 d .
H25 H 0.1763 0.3195 0.2565 0.021 Uiso 1 1 calc R
C26 C 0.41837(18) 0.67866(12) 0.26435(11) 0.0208(3) Uani 1 1 d .
C27 C 0.39866(18) 0.30639(12) 0.32516(11) 0.0187(3) Uani 1 1 d .
H27 H 0.4232 0.2907 0.3972 0.022 Uiso 1 1 calc R
C28 C -0.08227(19) 0.82080(13) 0.06074(12) 0.0247(3) Uani 1 1 d .
H28 H -0.0364 0.8396 0.1087 0.030 Uiso 1 1 calc R
C29 C -0.09184(17) 0.70725(12) 0.08160(11) 0.0192(3) Uani 1 1 d .
C30 C -0.1406(2) 0.90633(13) -0.03098(13) 0.0300(4) Uani 1 1 d .
H30 H -0.1349 0.9843 -0.0460 0.036 Uiso 1 1 calc R
C31 C -0.15666(18) 0.67832(13) 0.01199(11) 0.0227(3) Uani 1 1 d .
H31 H -0.1614 0.6004 0.0264 0.027 Uiso 1 1 calc R
C32 C 0.01304(18) 0.51185(12) 0.35306(10) 0.0199(3) Uani 1 1 d .
H32A H -0.0726 0.4570 0.3904 0.024 Uiso 1 1 calc R
H32B H 0.0647 0.5269 0.4045 0.024 Uiso 1 1 calc R
C33 C 0.44663(19) 0.84841(12) 0.11332(12) 0.0262(3) Uani 1 1 d .
H33 H 0.4720 0.9252 0.0801 0.031 Uiso 1 1 calc R
C34 C 0.4533(2) 0.10115(13) 0.34620(13) 0.0279(3) Uani 1 1 d .
H34 H 0.3551 0.0869 0.3965 0.033 Uiso 1 1 calc R
C35 C 0.39932(19) 0.79790(13) 0.05492(12) 0.0259(3) Uani 1 1 d .
H35 H 0.3927 0.8403 -0.0178 0.031 Uiso 1 1 calc R
C36 C 0.7091(2) 0.34839(14) 0.17239(12) 0.0297(4) Uani 1 1 d .
H36A H 0.6689 0.3900 0.1018 0.036 Uiso 1 1 calc R
H36B H 0.8385 0.3384 0.1654 0.036 Uiso 1 1 calc R
C37 C 0.45785(19) 0.78941(12) 0.21951(12) 0.0244(3) Uani 1 1 d .
H37 H 0.4914 0.8239 0.2597 0.029 Uiso 1 1 calc R
C38 C -0.2148(2) 0.76557(15) -0.07950(12) 0.0290(4) Uani 1 1 d .
H38 H -0.2603 0.7471 -0.1277 0.035 Uiso 1 1 calc R
C39 C 0.7392(2) 0.14075(15) 0.20082(14) 0.0339(4) Uani 1 1 d .
H39 H 0.8375 0.1541 0.1505 0.041 Uiso 1 1 calc R
C40 C 0.6918(2) 0.03196(16) 0.25048(15) 0.0383(4) Uani 1 1 d .
H40 H 0.7562 -0.0287 0.2338 0.046 Uiso 1 1 calc R
H7 H 0.481(2) 0.6124(16) 0.4186(13) 0.039(5) Uiso 1 1 d D

loop_
_atom_site_aniso_label
_atom_site_aniso_U_11
_atom_site_aniso_U_22
_atom_site_aniso_U_33
_atom_site_aniso_U_23
_atom_site_aniso_U_13
_atom_site_aniso_U_12
O1 0.0272(5) 0.0245(5) 0.0174(5) -0.0111(4) -0.0046(4) -0.0003(4)
O2 0.0399(6) 0.0252(6) 0.0154(5) -0.0026(4) -0.0081(4) -0.0153(5)
O3 0.0326(6) 0.0311(6) 0.0258(6) -0.0158(5) -0.0038(5) 0.0054(5)
C4 0.0172(7) 0.0182(7) 0.0172(7) -0.0070(6) -0.0024(5) -0.0051(5)
N5 0.0175(6) 0.0199(6) 0.0190(6) -0.0060(5) -0.0023(5) -0.0053(5)
C6 0.0161(7) 0.0198(7) 0.0186(7) -0.0058(6) -0.0024(5) -0.0046(5)
N7 0.0357(7) 0.0220(6) 0.0178(6) -0.0065(5) -0.0092(5) -0.0092(5)
N8 0.0194(6) 0.0196(6) 0.0162(6) -0.0077(5) -0.0043(4) -0.0021(5)
C9 0.0255(8) 0.0230(7) 0.0256(8) -0.0063(6) -0.0068(6) -0.0061(6)
C10 0.0190(7) 0.0240(7) 0.0181(7) -0.0098(6) -0.0022(5) -0.0042(6)
C11 0.0180(7) 0.0157(7) 0.0219(7) -0.0049(6) -0.0032(5) -0.0022(5)
C12 0.0278(8) 0.0234(7) 0.0213(7) -0.0068(6) -0.0013(6) -0.0089(6)
C13 0.0213(7) 0.0274(8) 0.0186(7) -0.0073(6) -0.0024(6) -0.0045(6)
C14 0.0355(9) 0.0307(8) 0.0216(8) -0.0049(7) 0.0008(6) -0.0092(7)
C15 0.0209(7) 0.0219(7) 0.0175(7) -0.0070(6) -0.0036(5) -0.0071(5)
C16 0.0192(7) 0.0185(7) 0.0140(6) -0.0064(5) -0.0025(5) -0.0055(5)
C17 0.0250(8) 0.0350(9) 0.0199(8) -0.0014(7) -0.0012(6) 0.0060(7)
C18 0.0314(9) 0.0312(9) 0.0379(10) -0.0053(7) -0.0068(7) -0.0167(7)
C19 0.0208(7) 0.0192(7) 0.0135(6) -0.0044(5) -0.0039(5) -0.0058(5)
C20 0.0186(7) 0.0267(8) 0.0250(8) -0.0051(6) -0.0030(6) -0.0077(6)
C21 0.0198(7) 0.0344(8) 0.0238(8) -0.0136(7) -0.0064(6) 0.0002(6)
C22 0.0315(9) 0.0330(9) 0.0314(9) -0.0007(7) 0.0025(7) -0.0160(7)
C23 0.0196(7) 0.0245(7) 0.0233(7) -0.0102(6) -0.0087(6) -0.0005(6)
C24 0.0327(9) 0.0266(8) 0.0546(11) -0.0213(8) -0.0121(8) 0.0000(7)
C25 0.0197(7) 0.0183(7) 0.0172(7) -0.0080(6) -0.0036(5) -0.0040(5)
C26 0.0217(7) 0.0200(7) 0.0191(7) -0.0050(6) -0.0046(5) -0.0035(5)
C27 0.0190(7) 0.0203(7) 0.0177(7) -0.0066(6) -0.0034(5) -0.0054(5)
C28 0.0210(7) 0.0244(8) 0.0278(8) -0.0099(6) -0.0032(6) -0.0018(6)
C29 0.0147(6) 0.0234(7) 0.0169(7) -0.0063(6) -0.0015(5) -0.0009(5)
C30 0.0254(8) 0.0228(8) 0.0315(9) -0.0032(7) 0.0002(6) -0.0004(6)
C31 0.0199(7) 0.0286(8) 0.0197(7) -0.0106(6) -0.0020(5) -0.0013(6)
C32 0.0228(7) 0.0231(7) 0.0153(7) -0.0083(6) -0.0013(5) -0.0054(6)
C33 0.0220(7) 0.0171(7) 0.0311(8) -0.0020(6) -0.0011(6) -0.0028(6)
C34 0.0239(8) 0.0260(8) 0.0357(9) -0.0135(7) -0.0058(6) -0.0028(6)
C35 0.0214(7) 0.0274(8) 0.0192(7) -0.0002(6) -0.0011(6) -0.0038(6)
C36 0.0208(7) 0.0372(9) 0.0272(8) -0.0106(7) 0.0016(6) -0.0038(6)
C37 0.0255(8) 0.0197(7) 0.0288(8) -0.0095(6) -0.0041(6) -0.0042(6)
C38 0.0243(8) 0.0429(10) 0.0187(7) -0.0135(7) -0.0043(6) 0.0029(7)
C39 0.0230(8) 0.0472(10) 0.0385(10) -0.0264(8) -0.0056(7) 0.0034(7)
C40 0.0300(9) 0.0414(10) 0.0567(12) -0.0347(9) -0.0130(8) 0.0090(7)

loop_
_atom_type_symbol
_atom_type_description
_atom_type_scat_dispersion_real
_atom_type_scat_dispersion_imag
_atom_type_scat_source
C C 0.0033 0.0016 'International Tables Vol C Tables 4.2.6.8 and 6.1.1.4'
H H 0.0000 0.0000 'International Tables Vol C Tables 4.2.6.8 and 6.1.1.4'
N N 0.0061 0.0033 'International Tables Vol C Tables 4.2.6.8 and 6.1.1.4'
O O 0.0106 0.0060 'International Tables Vol C Tables 4.2.6.8 and 6.1.1.4'

loop_
_geom_angle_atom_site_label_1
_geom_angle_atom_site_label_2
_geom_angle_atom_site_label_3
_geom_angle
O1 C4 N8 124.49(12)
O1 C4 C16 127.45(12)
N8 C4 C16 108.04(11)
C19 N5 C20 120.28(11)
C19 N5 C27 107.04(11)
C20 N5 C27 114.71(11)
C13 C6 C19 132.00(13)
C13 C6 C26 119.07(13)
C26 C6 C19 108.82(12)
C15 N7 C26 111.63(12)
C4 N8 C10 112.14(11)
C4 N8 C29 123.48(11)
C10 N8 C29 124.25(12)
C18 C9 C11 121.04(15)
O3 C10 N8 124.99(13)
O3 C10 C32 127.63(13)
N8 C10 C32 107.36(11)
C9 C11 C12 118.49(13)
C9 C11 C25 118.86(13)
C12 C11 C25 122.63(12)
C14 C12 C11 120.21(14)
C6 C13 C35 118.71(14)
C22 C14 C12 120.58(15)
O2 C15 N7 125.33(13)
O2 C15 C19 125.92(12)
N7 C15 C19 108.65(11)
C4 C16 C19 107.13(10)
C4 C16 C25 108.67(10)
C25 C16 C19 104.23(10)
C32 C16 C4 102.17(10)
C32 C16 C19 112.95(11)
C32 C16 C25 121.02(11)
C38 C17 C30 120.11(14)
C22 C18 C9 120.01(15)
N5 C19 C6 114.12(11)
N5 C19 C15 111.46(11)
N5 C19 C16 100.08(10)
C6 C19 C15 100.86(10)
C6 C19 C16 118.55(11)
C15 C19 C16 112.23(11)
N5 C20 C36 105.63(12)
C23 C21 C36 121.15(14)
C39 C21 C23 118.74(15)
C39 C21 C36 120.06(14)
C18 C22 C14 119.66(15)
C21 C23 C27 120.56(13)
C34 C23 C21 119.43(14)
C34 C23 C27 119.74(13)
C40 C24 C34 119.90(16)
C11 C25 C16 115.75(11)
C11 C25 C27 116.84(11)
C27 C25 C16 103.92(10)
C6 C26 N7 110.02(12)
C37 C26 C6 122.85(13)
C37 C26 N7 127.10(13)
N5 C27 C23 110.43(12)
N5 C27 C25 101.17(10)
C23 C27 C25 117.82(11)
C30 C28 C29 119.12(14)
C28 C29 N8 118.86(12)
C31 C29 N8 120.00(13)
C31 C29 C28 121.14(13)
C17 C30 C28 120.29(15)
C29 C31 C38 118.77(14)
C10 C32 C16 105.26(11)
C35 C33 C37 121.33(14)
C24 C34 C23 120.72(16)
C33 C35 C13 120.80(14)
C21 C36 C20 111.32(13)
C26 C37 C33 117.21(14)
C17 C38 C31 120.56(15)
C40 C39 C21 121.45(16)
C39 C40 C24 119.69(16)

loop_
_geom_bond_atom_site_label_1
_geom_bond_atom_site_label_2
_geom_bond_distance
O1 C4 1.2012(16)
O2 C15 1.2295(17)
O3 C10 1.2015(17)
C4 N8 1.3991(17)
C4 C16 1.5375(18)
N5 C19 1.4506(18)
N5 C20 1.4539(18)
N5 C27 1.4582(17)
C6 C13 1.385(2)
C6 C19 1.5194(19)
C6 C26 1.393(2)
N7 C15 1.3441(18)
N7 C26 1.4046(18)
N8 C10 1.3992(18)
N8 C29 1.4387(17)
C9 C11 1.392(2)
C9 C18 1.387(2)
C10 C32 1.5123(19)
C11 C12 1.395(2)
C11 C25 1.5113(19)
C12 C14 1.389(2)
C13 C35 1.395(2)
C14 C22 1.384(2)
C15 C19 1.5650(18)
C16 C19 1.5811(18)
C16 C25 1.5767(18)
C16 C32 1.5295(19)
C17 C30 1.383(2)
C17 C38 1.380(2)
C18 C22 1.380(3)
C20 C36 1.519(2)
C21 C23 1.401(2)
C21 C36 1.516(2)
C21 C39 1.395(2)
C23 C27 1.513(2)
C23 C34 1.393(2)
C24 C34 1.388(2)
C24 C40 1.381(3)
C25 C27 1.5517(18)
C26 C37 1.377(2)
C28 C29 1.390(2)
C28 C30 1.387(2)
C29 C31 1.386(2)
C31 C38 1.392(2)
C33 C35 1.379(2)
C33 C37 1.385(2)
C39 C40 1.378(3)

loop_
_geom_torsion_atom_site_label_1
_geom_torsion_atom_site_label_2
_geom_torsion_atom_site_label_3
_geom_torsion_atom_site_label_4
_geom_torsion
O1 C4 N8 C10 172.83(13)
O1 C4 N8 C29 -11.2(2)
O1 C4 C16 C19 78.55(17)
O1 C4 C16 C25 -33.50(19)
O1 C4 C16 C32 -162.50(14)
O2 C15 C19 N5 -56.42(18)
O2 C15 C19 C6 -177.92(14)
O2 C15 C19 C16 54.91(19)
O3 C10 C32 C16 -163.38(14)
C4 N8 C10 O3 175.51(14)
C4 N8 C10 C32 -5.86(15)
C4 N8 C29 C28 -127.94(14)
C4 N8 C29 C31 50.99(18)
C4 C16 C19 N5 -88.48(12)
C4 C16 C19 C6 36.22(16)
C4 C16 C19 C15 153.22(11)
C4 C16 C25 C11 -115.90(12)
C4 C16 C25 C27 114.60(11)
C4 C16 C32 C10 -21.98(13)
N5 C20 C36 C21 -52.09(15)
C6 C13 C35 C33 1.5(2)
C6 C26 C37 C33 -0.5(2)
N7 C15 C19 N5 119.97(13)
N7 C15 C19 C6 -1.53(14)
N7 C15 C19 C16 -128.70(12)
N7 C26 C37 C33 177.58(14)
N8 C4 C16 C19 -99.70(12)
N8 C4 C16 C25 148.24(11)
N8 C4 C16 C32 19.25(13)
N8 C10 C32 C16 18.04(14)
N8 C29 C31 C38 -179.72(13)
C9 C11 C12 C14 -0.9(2)
C9 C11 C25 C16 114.77(14)
C9 C11 C25 C27 -122.31(14)
C9 C18 C22 C14 -0.4(3)
C10 N8 C29 C28 47.52(19)
C10 N8 C29 C31 -133.54(14)
C11 C9 C18 C22 0.1(2)
C11 C12 C14 C22 0.6(2)
C11 C25 C27 N5 -156.40(11)
C11 C25 C27 C23 83.18(15)
C12 C11 C25 C16 -63.70(17)
C12 C11 C25 C27 59.22(18)
C12 C14 C22 C18 0.1(3)
C13 C6 C19 N5 57.14(19)
C13 C6 C19 C15 176.75(15)
C13 C6 C19 C16 -60.4(2)
C13 C6 C26 N7 -176.39(13)
C13 C6 C26 C37 1.9(2)
C15 N7 C26 C6 -1.29(17)
C15 N7 C26 C37 -179.53(15)
C16 C4 N8 C10 -8.86(15)
C16 C4 N8 C29 167.10(11)
C16 C25 C27 N5 -27.57(13)
C16 C25 C27 C23 -147.99(12)
C18 C9 C11 C12 0.5(2)
C18 C9 C11 C25 -178.03(14)
C19 N5 C20 C36 -159.37(12)
C19 N5 C27 C23 174.02(10)
C19 N5 C27 C25 48.49(12)
C19 C6 C13 C35 -178.03(14)
C19 C6 C26 N7 0.19(16)
C19 C6 C26 C37 178.52(13)
C19 C16 C25 C11 130.12(11)
C19 C16 C25 C27 0.63(13)
C19 C16 C32 C10 92.77(13)
C20 N5 C19 C6 51.66(16)
C20 N5 C19 C15 -61.78(15)
C20 N5 C19 C16 179.35(11)
C20 N5 C27 C23 -49.81(15)
C20 N5 C27 C25 -175.34(11)
C21 C23 C27 N5 12.86(17)
C21 C23 C27 C25 128.34(14)
C21 C23 C34 C24 -1.6(2)
C21 C39 C40 C24 -0.8(3)
C23 C21 C36 C20 20.86(19)
C23 C21 C39 C40 -1.7(2)
C25 C11 C12 C14 177.61(14)
C25 C16 C19 N5 26.59(12)
C25 C16 C19 C6 151.28(12)
C25 C16 C19 C15 -91.71(12)
C25 C16 C32 C10 -142.76(12)
C26 C6 C13 C35 -2.4(2)
C26 C6 C19 N5 -118.84(13)
C26 C6 C19 C15 0.77(14)
C26 C6 C19 C16 123.66(13)
C26 N7 C15 O2 178.20(14)
C26 N7 C15 C19 1.78(16)
C27 N5 C19 C6 -175.10(10)
C27 N5 C19 C15 71.46(13)
C27 N5 C19 C16 -47.41(12)
C27 N5 C20 C36 70.68(15)
C27 C23 C34 C24 -175.71(14)
C28 C29 C31 C38 -0.8(2)
C29 N8 C10 O3 -0.4(2)
C29 N8 C10 C32 178.22(12)
C29 C28 C30 C17 -0.2(2)
C29 C31 C38 C17 0.4(2)
C30 C17 C38 C31 0.1(2)
C30 C28 C29 N8 179.60(13)
C30 C28 C29 C31 0.7(2)
C32 C16 C19 N5 159.80(11)
C32 C16 C19 C6 -75.51(15)
C32 C16 C19 C15 41.50(15)
C32 C16 C25 C11 1.67(17)
C32 C16 C25 C27 -127.83(12)
C34 C23 C27 N5 -173.08(12)
C34 C23 C27 C25 -57.60(17)
C34 C24 C40 C39 2.1(3)
C35 C33 C37 C26 -0.5(2)
C36 C21 C23 C27 -0.4(2)
C36 C21 C23 C34 -174.48(14)
C36 C21 C39 C40 175.65(15)
C37 C33 C35 C13 0.0(2)
C38 C17 C30 C28 -0.2(2)
C39 C21 C23 C27 176.91(13)
C39 C21 C23 C34 2.8(2)
C39 C21 C36 C20 -156.41(14)
C40 C24 C34 C23 -0.9(2)
